data_4516422
loop_
_publ_author_name
'Katzsch, Felix'
'Gruber, Tobias'
'Weber, Edwin'

_publ_section_title
;
 Crystalline Inclusion of Wheel-and-Axle Diol Hosts Featuring
 Benzo[b]thiophene Units as a Lateral Construction Element
;
_journal_issue 10
_journal_name_full 'Crystal Growth &amp; Design'
_journal_page_first 5047
_journal_paper_doi 10.1021/acs.cgd.5b01034
_journal_volume 15
_journal_year 2015
_chemical_formula_moiety 'C40 H26 O2 S4'
_chemical_formula_sum 'C40 H26 O2 S4'
_chemical_formula_weight 666.85
_chemical_name_systematic
;
 '1,4-Bis[di(benzo[b]thien-2-yl)hydroxymethyl]benzen'
;
_space_group_IT_number 2
_space_group_name_Hall '-P 1'
_space_group_name_H-M_alt 'P -1'
_symmetry_cell_setting triclinic
_symmetry_space_group_name_Hall '-P 1'
_symmetry_space_group_name_H-M 'P -1'
_atom_sites_solution_hydrogens geom
_atom_sites_solution_primary direct
_atom_sites_solution_secondary difmap
_audit_creation_method SHELXL-97
_cell_angle_alpha 110.2970(10)
_cell_angle_beta 91.0490(10)
_cell_angle_gamma 97.3960(10)
_cell_formula_units_Z 2
_cell_length_a 10.2865(2)
_cell_length_b 11.2102(3)
_cell_length_c 14.1646(3)
_cell_measurement_reflns_used 9907
_cell_measurement_temperature 100(2)
_cell_measurement_theta_max 33.99
_cell_measurement_theta_min 2.60
_cell_volume 1515.72(6)
_computing_cell_refinement 'Bruker SAINT'
_computing_data_collection 'Bruker APEX2'
_computing_data_reduction 'Bruker SAINT'
_computing_molecular_graphics 'Bruker SHELXTL'
_computing_publication_material 'Bruker SHELXTL'
_computing_structure_refinement 'SHELXL-97 (Sheldrick, 2008)'
_computing_structure_solution 'SHELXS-97 (Sheldrick, 2008)'
_diffrn_ambient_temperature 100(2)
_diffrn_measured_fraction_theta_full 0.999
_diffrn_measured_fraction_theta_max 0.999
_diffrn_measurement_device_type 'Bruker APEX-II CCD'
_diffrn_measurement_method '\f and \w scans'
_diffrn_radiation_monochromator graphite
_diffrn_radiation_source 'fine-focus sealed tube'
_diffrn_radiation_type MoK\a
_diffrn_radiation_wavelength 0.71073
_diffrn_reflns_av_R_equivalents 0.0266
_diffrn_reflns_av_sigmaI/netI 0.0177
_diffrn_reflns_limit_h_max 12
_diffrn_reflns_limit_h_min -12
_diffrn_reflns_limit_k_max 13
_diffrn_reflns_limit_k_min -13
_diffrn_reflns_limit_l_max 16
_diffrn_reflns_limit_l_min -16
_diffrn_reflns_number 30227
_diffrn_reflns_theta_full 25.00
_diffrn_reflns_theta_max 25.00
_diffrn_reflns_theta_min 1.54
_exptl_absorpt_coefficient_mu 0.352
_exptl_absorpt_correction_T_max 0.9690
_exptl_absorpt_correction_T_min 0.9202
_exptl_absorpt_correction_type multi-scan
_exptl_absorpt_process_details 'SADABS (Sheldrick, 2004)'
_exptl_crystal_colour colourless
_exptl_crystal_density_diffrn 1.461
_exptl_crystal_density_method 'not measured'
_exptl_crystal_description plate
_exptl_crystal_F_000 692
_exptl_crystal_size_max 0.24
_exptl_crystal_size_mid 0.23
_exptl_crystal_size_min 0.09
_refine_diff_density_max 0.686
_refine_diff_density_min -0.371
_refine_diff_density_rms 0.052
_refine_ls_extinction_method none
_refine_ls_goodness_of_fit_ref 1.062
_refine_ls_hydrogen_treatment constr
_refine_ls_matrix_type full
_refine_ls_number_parameters 405
_refine_ls_number_reflns 5344
_refine_ls_number_restraints 0
_refine_ls_restrained_S_all 1.062
_refine_ls_R_factor_all 0.0382
_refine_ls_R_factor_gt 0.0328
_refine_ls_shift/su_max 0.001
_refine_ls_shift/su_mean 0.000
_refine_ls_structure_factor_coef Fsqd
_refine_ls_weighting_details 'calc w=1/[\s^2^(Fo^2^)+(0.0447P)^2^+1.2072P] where P=(Fo^2^+2Fc^2^)/3'
_refine_ls_weighting_scheme calc
_refine_ls_wR_factor_gt 0.0868
_refine_ls_wR_factor_ref 0.0896
_reflns_number_gt 4731
_reflns_number_total 5344
_reflns_threshold_expression >2\s(I)
_cod_data_source_file 4.cif
_cod_data_source_block feka_63_tricp
_cod_depositor_comments
;
The following automatic conversions were performed:

data item '_symmetry_cell_setting' value 'Triclinic' was changed to
'triclinic' in accordance with the
/home/saulius/struct/COD-crude-data/automatic-downloads/DataCite-retrospective/ACS/depositions/lib/dictionaries/cif_core.dic
dictionary named 'cif_core.dic' version 2.4.2 last updated on
2011-04-26.

Automatic conversion script
Id: cif_fix_values 6909 2019-04-08 15:41:33Z antanas 
;
_cod_original_sg_symbol_H-M 'P-1   '
_cod_database_code 4516422

loop_
_symmetry_equiv_pos_as_xyz
'x, y, z'
'-x, -y, -z'

loop_
_atom_site_label
_atom_site_type_symbol
_atom_site_fract_x
_atom_site_fract_y
_atom_site_fract_z
_atom_site_U_iso_or_equiv
_atom_site_adp_type
_atom_site_occupancy
_atom_site_symmetry_multiplicity
_atom_site_calc_flag
_atom_site_refinement_flags
O1 O 0.71884(12) 0.29768(12) 0.34162(10) 0.0179(3) Uani 1 1 d .
H1 H 0.6745 0.2372 0.2947 0.027 Uiso 1 1 calc R
S1 S 0.84284(5) 0.40605(4) 0.18674(3) 0.01916(12) Uani 1 1 d .
S2 S 1.04630(5) 0.14214(5) 0.36377(4) 0.02240(13) Uani 1 1 d .
C1 C 0.88988(17) 0.28674(17) 0.22773(13) 0.0150(4) Uani 1 1 d .
C2 C 0.94738(18) 0.19956(18) 0.15571(14) 0.0172(4) Uani 1 1 d .
H2A H 0.9790 0.1283 0.1653 0.021 Uiso 1 1 calc R
C3 C 0.95602(18) 0.22522(17) 0.06331(14) 0.0174(4) Uani 1 1 d .
C4 C 1.01467(19) 0.16007(19) -0.02504(14) 0.0224(4) Uani 1 1 d .
H4 H 1.0558 0.0873 -0.0295 0.027 Uiso 1 1 calc R
C5 C 1.0120(2) 0.2030(2) -0.10564(15) 0.0262(4) Uani 1 1 d .
H5 H 1.0532 0.1603 -0.1651 0.031 Uiso 1 1 calc R
C6 C 0.9494(2) 0.3083(2) -0.10053(15) 0.0262(5) Uani 1 1 d .
H6 H 0.9462 0.3346 -0.1574 0.031 Uiso 1 1 calc R
C7 C 0.89235(19) 0.3745(2) -0.01442(15) 0.0230(4) Uani 1 1 d .
H7 H 0.8496 0.4459 -0.0112 0.028 Uiso 1 1 calc R
C8 C 0.89884(18) 0.33412(18) 0.06826(14) 0.0179(4) Uani 1 1 d .
C9 C 0.88482(18) 0.16455(18) 0.34514(13) 0.0175(2) Uani 1 1 d .
C10 C 0.79335(19) 0.06064(17) 0.34311(13) 0.0175(2) Uani 1 1 d .
H10 H 0.7009 0.0566 0.3343 0.021 Uiso 1 1 calc R
C11 C 0.85771(18) -0.03993(18) 0.35610(13) 0.0175(2) Uani 1 1 d .
C12 C 0.7997(2) -0.1590(2) 0.35780(16) 0.0290(5) Uani 1 1 d .
H12 H 0.7068 -0.1808 0.3515 0.035 Uiso 1 1 calc R
C13 C 0.8785(3) -0.2441(2) 0.36869(17) 0.0353(5) Uani 1 1 d .
H13 H 0.8394 -0.3253 0.3693 0.042 Uiso 1 1 calc R
C14 C 1.0148(3) -0.2131(2) 0.37880(16) 0.0346(6) Uani 1 1 d .
H14 H 1.0671 -0.2739 0.3858 0.042 Uiso 1 1 calc R
C15 C 1.0755(2) -0.0952(2) 0.37891(15) 0.0279(5) Uani 1 1 d .
H15 H 1.1685 -0.0738 0.3865 0.033 Uiso 1 1 calc R
C16 C 0.99514(19) -0.00922(18) 0.36751(13) 0.0195(4) Uani 1 1 d .
C17 C 0.85586(17) 0.28775(17) 0.33185(13) 0.0152(4) Uani 1 1 d .
C18 C 0.92985(17) 0.40251(17) 0.41762(13) 0.0150(4) Uani 1 1 d .
C19 C 1.05541(18) 0.45792(17) 0.40774(14) 0.0166(4) Uani 1 1 d .
H19 H 1.0939 0.4294 0.3447 0.020 Uiso 1 1 calc R
C20 C 1.12487(18) 0.55474(17) 0.48955(14) 0.0160(4) Uani 1 1 d .
H20 H 1.2105 0.5921 0.4820 0.019 Uiso 1 1 calc R
O2 O 0.22022(12) 0.41312(13) 0.13636(10) 0.0202(3) Uani 1 1 d .
H2 H 0.1901 0.3502 0.0847 0.030 Uiso 1 1 calc R
S3 S 0.27261(5) 0.17490(5) 0.16445(4) 0.02519(13) Uani 1 1 d .
S4 S 0.33316(5) 0.65505(5) 0.29288(4) 0.02009(12) Uani 1 1 d .
C21 C 0.39167(18) 0.28430(18) 0.14069(14) 0.0172(4) Uani 1 1 d .
C22 C 0.51123(19) 0.24016(17) 0.12101(13) 0.0176(4) Uani 1 1 d .
H22 H 0.5865 0.2866 0.1054 0.021 Uiso 1 1 calc R
C23 C 0.50616(19) 0.11328(18) 0.12751(13) 0.0185(4) Uani 1 1 d .
C24 C 0.6070(2) 0.03751(19) 0.11345(15) 0.0238(4) Uani 1 1 d .
H24 H 0.6914 0.0679 0.0977 0.029 Uiso 1 1 calc R
C25 C 0.5829(2) -0.0812(2) 0.12265(16) 0.0283(5) Uani 1 1 d .
H25 H 0.6517 -0.1322 0.1143 0.034 Uiso 1 1 calc R
C26 C 0.4593(2) -0.1277(2) 0.14397(16) 0.0312(5) Uani 1 1 d .
H26 H 0.4448 -0.2104 0.1495 0.037 Uiso 1 1 calc R
C27 C 0.3573(2) -0.0559(2) 0.15724(16) 0.0299(5) Uani 1 1 d .
H27 H 0.2726 -0.0884 0.1709 0.036 Uiso 1 1 calc R
C28 C 0.38226(19) 0.06623(19) 0.14989(14) 0.0213(4) Uani 1 1 d .
C29 C 0.39739(18) 0.51032(18) 0.25577(14) 0.0172(4) Uani 1 1 d .
C30 C 0.48729(18) 0.50545(18) 0.32479(14) 0.0186(4) Uani 1 1 d .
H30 H 0.5309 0.4331 0.3166 0.022 Uiso 1 1 calc R
C31 C 0.50981(18) 0.62150(18) 0.41182(14) 0.0183(4) Uani 1 1 d .
C32 C 0.59543(19) 0.6516(2) 0.49748(15) 0.0233(4) Uani 1 1 d .
H32 H 0.6483 0.5910 0.5039 0.028 Uiso 1 1 calc R
C33 C 0.60174(19) 0.7706(2) 0.57226(15) 0.0258(4) Uani 1 1 d .
H33 H 0.6595 0.7915 0.6306 0.031 Uiso 1 1 calc R
C34 C 0.5252(2) 0.8605(2) 0.56390(16) 0.0265(5) Uani 1 1 d .
H34 H 0.5321 0.9421 0.6163 0.032 Uiso 1 1 calc R
C35 C 0.4390(2) 0.83299(19) 0.48046(15) 0.0239(4) Uani 1 1 d .
H35 H 0.3859 0.8940 0.4752 0.029 Uiso 1 1 calc R
C36 C 0.43262(18) 0.71364(19) 0.40473(14) 0.0192(4) Uani 1 1 d .
C37 C 0.35909(17) 0.41587(18) 0.15021(14) 0.0168(4) Uani 1 1 d .
C38 C 0.43256(17) 0.46195(17) 0.07258(14) 0.0155(4) Uani 1 1 d .
C39 C 0.55568(18) 0.53656(18) 0.09712(14) 0.0180(4) Uani 1 1 d .
H39 H 0.5949 0.5619 0.1637 0.022 Uiso 1 1 calc R
C40 C 0.62182(18) 0.57437(17) 0.02553(14) 0.0172(4) Uani 1 1 d .
H40 H 0.7056 0.6259 0.0438 0.021 Uiso 1 1 calc R

loop_
_atom_site_aniso_label
_atom_site_aniso_U_11
_atom_site_aniso_U_22
_atom_site_aniso_U_33
_atom_site_aniso_U_23
_atom_site_aniso_U_13
_atom_site_aniso_U_12
O1 0.0134(6) 0.0201(7) 0.0183(7) 0.0046(5) -0.0004(5) 0.0017(5)
S1 0.0226(2) 0.0194(2) 0.0176(2) 0.00808(19) 0.00173(18) 0.00579(18)
S2 0.0203(2) 0.0264(3) 0.0238(3) 0.0127(2) -0.00005(19) 0.0041(2)
C1 0.0147(9) 0.0143(9) 0.0146(9) 0.0046(7) -0.0033(7) -0.0010(7)
C2 0.0175(9) 0.0159(9) 0.0165(9) 0.0049(7) -0.0019(7) -0.0010(7)
C3 0.0169(9) 0.0171(9) 0.0147(9) 0.0032(7) -0.0026(7) -0.0030(7)
C4 0.0257(10) 0.0197(10) 0.0179(10) 0.0029(8) 0.0005(8) -0.0004(8)
C5 0.0296(11) 0.0298(11) 0.0138(10) 0.0039(8) 0.0015(8) -0.0037(9)
C6 0.0308(11) 0.0303(11) 0.0167(10) 0.0109(9) -0.0035(8) -0.0060(9)
C7 0.0242(10) 0.0246(10) 0.0216(10) 0.0118(8) -0.0024(8) -0.0012(8)
C8 0.0158(9) 0.0186(9) 0.0168(9) 0.0054(8) -0.0025(7) -0.0034(7)
C9 0.0238(6) 0.0186(5) 0.0098(5) 0.0035(4) 0.0031(4) 0.0061(4)
C10 0.0238(6) 0.0186(5) 0.0098(5) 0.0035(4) 0.0031(4) 0.0061(4)
C11 0.0238(6) 0.0186(5) 0.0098(5) 0.0035(4) 0.0031(4) 0.0061(4)
C12 0.0377(12) 0.0221(11) 0.0256(11) 0.0073(9) 0.0094(9) 0.0009(9)
C13 0.0592(16) 0.0223(11) 0.0281(12) 0.0116(9) 0.0168(11) 0.0092(10)
C14 0.0617(16) 0.0328(12) 0.0210(11) 0.0155(10) 0.0160(10) 0.0291(12)
C15 0.0346(12) 0.0383(12) 0.0177(10) 0.0136(9) 0.0067(8) 0.0187(10)
C16 0.0278(10) 0.0220(10) 0.0107(9) 0.0066(7) 0.0054(7) 0.0076(8)
C17 0.0133(9) 0.0165(9) 0.0161(9) 0.0060(7) 0.0010(7) 0.0024(7)
C18 0.0175(9) 0.0145(9) 0.0143(9) 0.0063(7) -0.0004(7) 0.0038(7)
C19 0.0195(9) 0.0176(9) 0.0132(9) 0.0052(7) 0.0034(7) 0.0043(7)
C20 0.0154(9) 0.0166(9) 0.0172(9) 0.0077(7) 0.0024(7) 0.0016(7)
O2 0.0148(6) 0.0232(7) 0.0233(7) 0.0091(6) 0.0004(5) 0.0026(5)
S3 0.0225(3) 0.0264(3) 0.0331(3) 0.0183(2) 0.0060(2) 0.0035(2)
S4 0.0221(2) 0.0212(2) 0.0194(2) 0.00842(19) 0.00204(18) 0.00798(19)
C21 0.0197(9) 0.0173(9) 0.0149(9) 0.0074(7) -0.0006(7) -0.0008(7)
C22 0.0283(10) 0.0113(9) 0.0120(9) 0.0028(7) -0.0024(7) 0.0030(7)
C23 0.0232(10) 0.0171(9) 0.0118(9) 0.0023(7) -0.0045(7) 0.0000(8)
C24 0.0241(10) 0.0218(10) 0.0199(10) 0.0012(8) -0.0054(8) 0.0024(8)
C25 0.0375(12) 0.0222(10) 0.0222(11) 0.0028(8) -0.0076(9) 0.0088(9)
C26 0.0505(14) 0.0188(10) 0.0262(11) 0.0102(9) -0.0023(10) 0.0059(10)
C27 0.0347(12) 0.0277(11) 0.0301(12) 0.0163(9) 0.0029(9) -0.0025(9)
C28 0.0246(10) 0.0226(10) 0.0184(10) 0.0096(8) 0.0000(8) 0.0026(8)
C29 0.0180(9) 0.0168(9) 0.0195(10) 0.0095(8) 0.0051(7) 0.0033(7)
C30 0.0199(9) 0.0187(9) 0.0200(10) 0.0099(8) 0.0038(7) 0.0031(7)
C31 0.0168(9) 0.0204(10) 0.0202(10) 0.0106(8) 0.0046(7) 0.0015(7)
C32 0.0204(10) 0.0286(11) 0.0233(10) 0.0126(9) 0.0008(8) 0.0029(8)
C33 0.0191(10) 0.0347(12) 0.0205(10) 0.0077(9) 0.0005(8) -0.0018(9)
C34 0.0254(11) 0.0246(11) 0.0238(11) 0.0026(9) 0.0061(8) -0.0005(8)
C35 0.0242(10) 0.0218(10) 0.0261(11) 0.0080(9) 0.0066(8) 0.0050(8)
C36 0.0172(9) 0.0232(10) 0.0187(10) 0.0095(8) 0.0041(7) 0.0009(8)
C37 0.0139(9) 0.0197(9) 0.0186(9) 0.0091(8) 0.0008(7) 0.0018(7)
C38 0.0170(9) 0.0140(9) 0.0180(9) 0.0076(7) 0.0026(7) 0.0050(7)
C39 0.0195(9) 0.0183(9) 0.0163(9) 0.0060(7) -0.0014(7) 0.0036(7)
C40 0.0155(9) 0.0158(9) 0.0202(10) 0.0067(8) 0.0001(7) 0.0009(7)

loop_
_atom_type_symbol
_atom_type_description
_atom_type_scat_dispersion_real
_atom_type_scat_dispersion_imag
_atom_type_scat_source
C C 0.0033 0.0016 'International Tables Vol C Tables 4.2.6.8 and 6.1.1.4'
H H 0.0000 0.0000 'International Tables Vol C Tables 4.2.6.8 and 6.1.1.4'
O O 0.0106 0.0060 'International Tables Vol C Tables 4.2.6.8 and 6.1.1.4'
S S 0.1246 0.1234 'International Tables Vol C Tables 4.2.6.8 and 6.1.1.4'

loop_
_geom_angle_atom_site_label_1
_geom_angle_atom_site_label_2
_geom_angle_atom_site_label_3
_geom_angle
_geom_angle_site_symmetry_1
_geom_angle_site_symmetry_3
C17 O1 H1 109.5 . .
C8 S1 C1 91.42(9) . .
C16 S2 C9 91.38(9) . .
C2 C1 C17 128.81(17) . .
C2 C1 S1 112.15(14) . .
C17 C1 S1 118.92(13) . .
C1 C2 C3 113.38(17) . .
C1 C2 H2A 123.3 . .
C3 C2 H2A 123.3 . .
C8 C3 C4 118.87(17) . .
C8 C3 C2 111.79(16) . .
C4 C3 C2 129.32(18) . .
C5 C4 C3 119.34(19) . .
C5 C4 H4 120.3 . .
C3 C4 H4 120.3 . .
C4 C5 C6 120.73(19) . .
C4 C5 H5 119.6 . .
C6 C5 H5 119.6 . .
C7 C6 C5 121.00(18) . .
C7 C6 H6 119.5 . .
C5 C6 H6 119.5 . .
C6 C7 C8 118.37(19) . .
C6 C7 H7 120.8 . .
C8 C7 H7 120.8 . .
C7 C8 C3 121.59(18) . .
C7 C8 S1 127.21(16) . .
C3 C8 S1 111.20(14) . .
C10 C9 C17 126.72(16) . .
C10 C9 S2 113.08(14) . .
C17 C9 S2 120.19(14) . .
C9 C10 C11 110.88(17) . .
C9 C10 H10 124.6 . .
C11 C10 H10 124.6 . .
C12 C11 C16 119.18(18) . .
C12 C11 C10 127.90(19) . .
C16 C11 C10 112.92(17) . .
C13 C12 C11 119.3(2) . .
C13 C12 H12 120.4 . .
C11 C12 H12 120.4 . .
C12 C13 C14 121.0(2) . .
C12 C13 H13 119.5 . .
C14 C13 H13 119.5 . .
C15 C14 C13 121.2(2) . .
C15 C14 H14 119.4 . .
C13 C14 H14 119.4 . .
C14 C15 C16 117.6(2) . .
C14 C15 H15 121.2 . .
C16 C15 H15 121.2 . .
C15 C16 C11 121.71(19) . .
C15 C16 S2 126.57(17) . .
C11 C16 S2 111.72(14) . .
O1 C17 C1 108.40(14) . .
O1 C17 C9 109.81(14) . .
C1 C17 C9 110.10(14) . .
O1 C17 C18 106.37(14) . .
C1 C17 C18 113.36(15) . .
C9 C17 C18 108.70(14) . .
C20 C18 C19 119.09(17) 2_766 .
C20 C18 C17 119.18(16) 2_766 .
C19 C18 C17 121.49(16) . .
C20 C19 C18 120.31(17) . .
C20 C19 H19 119.8 . .
C18 C19 H19 119.8 . .
C19 C20 C18 120.60(17) . 2_766
C19 C20 H20 119.7 . .
C18 C20 H20 119.7 2_766 .
C37 O2 H2 109.5 . .
C28 S3 C21 91.38(9) . .
C36 S4 C29 91.18(9) . .
C22 C21 C37 127.46(16) . .
C22 C21 S3 113.30(14) . .
C37 C21 S3 119.09(13) . .
C21 C22 C23 110.79(17) . .
C21 C22 H22 124.6 . .
C23 C22 H22 124.6 . .
C24 C23 C28 119.37(18) . .
C24 C23 C22 127.91(18) . .
C28 C23 C22 112.71(17) . .
C25 C24 C23 119.3(2) . .
C25 C24 H24 120.3 . .
C23 C24 H24 120.3 . .
C24 C25 C26 120.9(2) . .
C24 C25 H25 119.5 . .
C26 C25 H25 119.5 . .
C27 C26 C25 121.1(2) . .
C27 C26 H26 119.4 . .
C25 C26 H26 119.4 . .
C26 C27 C28 118.0(2) . .
C26 C27 H27 121.0 . .
C28 C27 H27 121.0 . .
C23 C28 C27 121.14(19) . .
C23 C28 S3 111.80(14) . .
C27 C28 S3 127.06(17) . .
C30 C29 C37 128.81(17) . .
C30 C29 S4 112.97(14) . .
C37 C29 S4 117.83(13) . .
C29 C30 C31 112.76(17) . .
C29 C30 H30 123.6 . .
C31 C30 H30 123.6 . .
C32 C31 C36 119.03(18) . .
C32 C31 C30 128.93(18) . .
C36 C31 C30 112.03(17) . .
C33 C32 C31 118.98(19) . .
C33 C32 H32 120.5 . .
C31 C32 H32 120.5 . .
C32 C33 C34 121.24(19) . .
C32 C33 H33 119.4 . .
C34 C33 H33 119.4 . .
C35 C34 C33 121.02(19) . .
C35 C34 H34 119.5 . .
C33 C34 H34 119.5 . .
C34 C35 C36 118.03(19) . .
C34 C35 H35 121.0 . .
C36 C35 H35 121.0 . .
C35 C36 C31 121.70(18) . .
C35 C36 S4 127.25(15) . .
C31 C36 S4 111.04(14) . .
O2 C37 C29 105.09(14) . .
O2 C37 C21 111.07(15) . .
C29 C37 C21 110.33(15) . .
O2 C37 C38 110.82(14) . .
C29 C37 C38 110.25(15) . .
C21 C37 C38 109.24(15) . .
C40 C38 C39 118.35(17) 2_665 .
C40 C38 C37 120.12(16) 2_665 .
C39 C38 C37 121.50(16) . .
C40 C39 C38 120.70(17) . .
C40 C39 H39 119.7 . .
C38 C39 H39 119.7 . .
C39 C40 C38 120.95(17) . 2_665
C39 C40 H40 119.5 . .
C38 C40 H40 119.5 2_665 .

loop_
_geom_bond_atom_site_label_1
_geom_bond_atom_site_label_2
_geom_bond_distance
_geom_bond_site_symmetry_2
O1 C17 1.433(2) .
O1 H1 0.8400 .
S1 C8 1.7363(19) .
S1 C1 1.7478(18) .
S2 C16 1.730(2) .
S2 C9 1.7405(19) .
C1 C2 1.351(3) .
C1 C17 1.519(3) .
C2 C3 1.436(3) .
C2 H2A 0.9500 .
C3 C8 1.403(3) .
C3 C4 1.404(3) .
C4 C5 1.385(3) .
C4 H4 0.9500 .
C5 C6 1.397(3) .
C5 H5 0.9500 .
C6 C7 1.376(3) .
C6 H6 0.9500 .
C7 C8 1.398(3) .
C7 H7 0.9500 .
C9 C10 1.392(3) .
C9 C17 1.522(2) .
C10 C11 1.440(3) .
C10 H10 0.9500 .
C11 C12 1.398(3) .
C11 C16 1.404(3) .
C12 C13 1.374(3) .
C12 H12 0.9500 .
C13 C14 1.392(4) .
C13 H13 0.9500 .
C14 C15 1.386(3) .
C14 H14 0.9500 .
C15 C16 1.396(3) .
C15 H15 0.9500 .
C17 C18 1.530(2) .
C18 C20 1.391(3) 2_766
C18 C19 1.391(3) .
C19 C20 1.389(3) .
C19 H19 0.9500 .
C20 C18 1.391(3) 2_766
C20 H20 0.9500 .
O2 C37 1.433(2) .
O2 H2 0.8400 .
S3 C28 1.728(2) .
S3 C21 1.7412(19) .
S4 C36 1.7419(19) .
S4 C29 1.7441(19) .
C21 C22 1.382(3) .
C21 C37 1.516(3) .
C22 C23 1.451(3) .
C22 H22 0.9500 .
C23 C24 1.398(3) .
C23 C28 1.400(3) .
C24 C25 1.373(3) .
C24 H24 0.9500 .
C25 C26 1.390(3) .
C25 H25 0.9500 .
C26 C27 1.380(3) .
C26 H26 0.9500 .
C27 C28 1.400(3) .
C27 H27 0.9500 .
C29 C30 1.353(3) .
C29 C37 1.512(3) .
C30 C31 1.437(3) .
C30 H30 0.9500 .
C31 C32 1.401(3) .
C31 C36 1.410(3) .
C32 C33 1.378(3) .
C32 H32 0.9500 .
C33 C34 1.391(3) .
C33 H33 0.9500 .
C34 C35 1.384(3) .
C34 H34 0.9500 .
C35 C36 1.387(3) .
C35 H35 0.9500 .
C37 C38 1.540(2) .
C38 C40 1.389(3) 2_665
C38 C39 1.391(3) .
C39 C40 1.386(3) .
C39 H39 0.9500 .
C40 C38 1.389(3) 2_665
C40 H40 0.9500 .

loop_
_geom_hbond_atom_site_label_D
_geom_hbond_atom_site_label_H
_geom_hbond_atom_site_label_A
_geom_hbond_distance_DH
_geom_hbond_distance_HA
_geom_hbond_distance_DA
_geom_hbond_angle_DHA
_geom_hbond_site_symmetry_A
C30 H30 O1 0.95 2.70 3.598(2) 158.6 .
C2 H2A S2 0.95 2.83 3.3926(19) 118.9 .
C22 H22 S1 0.95 2.83 3.607(2) 140.2 .
C33 H33 S3 0.95 2.86 3.740(2) 155.4 2_666
O1 H1 Cg9 0.84 2.66 3.4828(13) 166.9 .
O2 H2 Cg1 0.84 2.70 3.3389(13) 134.6 1_455
C5 H5 Cg2 0.95 2.77 3.577(2) 143.1 2_755

loop_
_geom_torsion_atom_site_label_1
_geom_torsion_atom_site_label_2
_geom_torsion_atom_site_label_3
_geom_torsion_atom_site_label_4
_geom_torsion
_geom_torsion_site_symmetry_1
_geom_torsion_site_symmetry_4
C8 S1 C1 C2 1.35(14) . .
C8 S1 C1 C17 -175.04(14) . .
C17 C1 C2 C3 175.87(17) . .
S1 C1 C2 C3 -0.1(2) . .
C1 C2 C3 C8 -1.7(2) . .
C1 C2 C3 C4 176.48(18) . .
C8 C3 C4 C5 -1.5(3) . .
C2 C3 C4 C5 -179.50(18) . .
C3 C4 C5 C6 -1.3(3) . .
C4 C5 C6 C7 2.0(3) . .
C5 C6 C7 C8 0.2(3) . .
C6 C7 C8 C3 -3.1(3) . .
C6 C7 C8 S1 176.28(15) . .
C4 C3 C8 C7 3.7(3) . .
C2 C3 C8 C7 -177.91(17) . .
C4 C3 C8 S1 -175.73(14) . .
C2 C3 C8 S1 2.6(2) . .
C1 S1 C8 C7 178.31(18) . .
C1 S1 C8 C3 -2.27(14) . .
C16 S2 C9 C10 0.83(14) . .
C16 S2 C9 C17 -178.48(14) . .
C17 C9 C10 C11 178.64(16) . .
S2 C9 C10 C11 -0.62(19) . .
C9 C10 C11 C12 -179.63(18) . .
C9 C10 C11 C16 0.0(2) . .
C16 C11 C12 C13 -1.2(3) . .
C10 C11 C12 C13 178.41(19) . .
C11 C12 C13 C14 0.5(3) . .
C12 C13 C14 C15 0.4(3) . .
C13 C14 C15 C16 -0.6(3) . .
C14 C15 C16 C11 -0.1(3) . .
C14 C15 C16 S2 -179.25(15) . .
C12 C11 C16 C15 1.0(3) . .
C10 C11 C16 C15 -178.64(17) . .
C12 C11 C16 S2 -179.72(15) . .
C10 C11 C16 S2 0.6(2) . .
C9 S2 C16 C15 178.40(18) . .
C9 S2 C16 C11 -0.81(14) . .
C2 C1 C17 O1 -125.32(19) . .
S1 C1 C17 O1 50.38(18) . .
C2 C1 C17 C9 -5.2(3) . .
S1 C1 C17 C9 170.52(12) . .
C2 C1 C17 C18 116.8(2) . .
S1 C1 C17 C18 -67.47(18) . .
C10 C9 C17 O1 14.4(2) . .
S2 C9 C17 O1 -166.43(12) . .
C10 C9 C17 C1 -104.9(2) . .
S2 C9 C17 C1 74.28(17) . .
C10 C9 C17 C18 130.35(18) . .
S2 C9 C17 C18 -50.45(19) . .
O1 C17 C18 C20 35.5(2) . 2_766
C1 C17 C18 C20 154.57(16) . 2_766
C9 C17 C18 C20 -82.65(19) . 2_766
O1 C17 C18 C19 -150.12(16) . .
C1 C17 C18 C19 -31.1(2) . .
C9 C17 C18 C19 91.7(2) . .
C20 C18 C19 C20 -0.1(3) 2_766 .
C17 C18 C19 C20 -174.45(16) . .
C18 C19 C20 C18 0.1(3) . 2_766
C28 S3 C21 C22 0.68(15) . .
C28 S3 C21 C37 -175.28(15) . .
C37 C21 C22 C23 174.40(17) . .
S3 C21 C22 C23 -1.2(2) . .
C21 C22 C23 C24 -179.45(18) . .
C21 C22 C23 C28 1.2(2) . .
C28 C23 C24 C25 -0.5(3) . .
C22 C23 C24 C25 -179.87(18) . .
C23 C24 C25 C26 1.1(3) . .
C24 C25 C26 C27 -0.5(3) . .
C25 C26 C27 C28 -0.8(3) . .
C24 C23 C28 C27 -0.8(3) . .
C22 C23 C28 C27 178.68(18) . .
C24 C23 C28 S3 179.89(14) . .
C22 C23 C28 S3 -0.7(2) . .
C26 C27 C28 C23 1.4(3) . .
C26 C27 C28 S3 -179.35(16) . .
C21 S3 C28 C23 0.01(15) . .
C21 S3 C28 C27 -179.29(19) . .
C36 S4 C29 C30 1.06(15) . .
C36 S4 C29 C37 -172.43(15) . .
C37 C29 C30 C31 171.84(17) . .
S4 C29 C30 C31 -0.8(2) . .
C29 C30 C31 C32 -179.65(19) . .
C29 C30 C31 C36 -0.1(2) . .
C36 C31 C32 C33 -0.1(3) . .
C30 C31 C32 C33 179.50(19) . .
C31 C32 C33 C34 -0.1(3) . .
C32 C33 C34 C35 0.6(3) . .
C33 C34 C35 C36 -0.9(3) . .
C34 C35 C36 C31 0.7(3) . .
C34 C35 C36 S4 179.86(15) . .
C32 C31 C36 C35 -0.2(3) . .
C30 C31 C36 C35 -179.84(17) . .
C32 C31 C36 S4 -179.52(14) . .
C30 C31 C36 S4 0.8(2) . .
C29 S4 C36 C35 179.67(19) . .
C29 S4 C36 C31 -1.06(14) . .
C30 C29 C37 O2 143.02(19) . .
S4 C29 C37 O2 -44.68(18) . .
C30 C29 C37 C21 23.2(3) . .
S4 C29 C37 C21 -164.48(13) . .
C30 C29 C37 C38 -97.5(2) . .
S4 C29 C37 C38 74.78(17) . .
C22 C21 C37 O2 160.16(17) . .
S3 C21 C37 O2 -24.5(2) . .
C22 C21 C37 C29 -83.7(2) . .
S3 C21 C37 C29 91.61(17) . .
C22 C21 C37 C38 37.6(2) . .
S3 C21 C37 C38 -147.05(13) . .
O2 C37 C38 C40 -37.3(2) . 2_665
C29 C37 C38 C40 -153.18(16) . 2_665
C21 C37 C38 C40 85.4(2) . 2_665
O2 C37 C38 C39 144.92(17) . .
C29 C37 C38 C39 29.0(2) . .
C21 C37 C38 C39 -92.4(2) . .
C40 C38 C39 C40 0.5(3) 2_665 .
C37 C38 C39 C40 178.32(16) . .
C38 C39 C40 C38 -0.5(3) . 2_665
